data_7159574
loop_
_publ_author_name
'He, Heng'
'Liu, Jian-Quan'
'Wang, Xiang-Shan'

_publ_section_title
;
 Synthesis of pyrimidine-fused skeletons through copper-catalyzed
 consecutive Sonogashira coupling and aminocyclization.
;
_journal_issue 39
_journal_name_full 'Organic &amp; biomolecular chemistry'
_journal_page_first 7886
_journal_page_last 7890
_journal_paper_doi 10.1039/d3ob01248d
_journal_volume 21
_journal_year 2023
_chemical_formula_sum 'C24 H22 N4 O'
_chemical_formula_weight 382.45
_space_group_crystal_system triclinic
_space_group_IT_number 2
_space_group_name_Hall '-P 1'
_space_group_name_H-M_alt 'P -1'
_atom_sites_solution_hydrogens geom
_audit_creation_method SHELXL-2018/3
_audit_update_record
;
2023-04-03 deposited with the CCDC.	2023-09-18 downloaded from the CCDC.
;
_cell_angle_alpha 61.711(8)
_cell_angle_beta 82.606(9)
_cell_angle_gamma 76.072(9)
_cell_formula_units_Z 2
_cell_length_a 9.810(7)
_cell_length_b 10.948(8)
_cell_length_c 11.015(8)
_cell_measurement_reflns_used 2727
_cell_measurement_temperature 296(2)
_cell_measurement_theta_max 28.29
_cell_measurement_theta_min 2.21
_cell_volume 1010.9(13)
_computing_structure_refinement 'SHELXL-2018/3 (Sheldrick, 2018)'
_diffrn_ambient_temperature 296(2)
_diffrn_measured_fraction_theta_full 0.985
_diffrn_measured_fraction_theta_max 0.985
_diffrn_measurement_device_type 'Bruker APEX-II CCD'
_diffrn_radiation_type MoK\a
_diffrn_radiation_wavelength 0.71073
_diffrn_reflns_av_R_equivalents 0.0139
_diffrn_reflns_av_unetI/netI 0.0250
_diffrn_reflns_Laue_measured_fraction_full 0.985
_diffrn_reflns_Laue_measured_fraction_max 0.985
_diffrn_reflns_limit_h_max 11
_diffrn_reflns_limit_h_min -11
_diffrn_reflns_limit_k_max 13
_diffrn_reflns_limit_k_min -12
_diffrn_reflns_limit_l_max 13
_diffrn_reflns_limit_l_min -10
_diffrn_reflns_number 5137
_diffrn_reflns_point_group_measured_fraction_full 0.985
_diffrn_reflns_point_group_measured_fraction_max 0.985
_diffrn_reflns_theta_full 25.017
_diffrn_reflns_theta_max 25.017
_diffrn_reflns_theta_min 3.024
_exptl_absorpt_coefficient_mu 0.079
_exptl_crystal_density_diffrn 1.256
_exptl_crystal_description block
_exptl_crystal_F_000 404
_refine_diff_density_max 0.229
_refine_diff_density_min -0.197
_refine_diff_density_rms 0.038
_refine_ls_extinction_method none
_refine_ls_goodness_of_fit_ref 1.040
_refine_ls_hydrogen_treatment constr
_refine_ls_matrix_type full
_refine_ls_number_parameters 262
_refine_ls_number_reflns 3508
_refine_ls_number_restraints 0
_refine_ls_restrained_S_all 1.040
_refine_ls_R_factor_all 0.0578
_refine_ls_R_factor_gt 0.0482
_refine_ls_shift/su_max 0.000
_refine_ls_shift/su_mean 0.000
_refine_ls_structure_factor_coef Fsqd
_refine_ls_weighting_details 'w=1/[\s^2^(Fo^2^)+(0.0754P)^2^+0.2598P] where P=(Fo^2^+2Fc^2^)/3'
_refine_ls_weighting_scheme calc
_refine_ls_wR_factor_gt 0.1320
_refine_ls_wR_factor_ref 0.1420
_reflns_Friedel_coverage 0.000
_reflns_number_gt 2872
_reflns_number_total 3508
_reflns_threshold_expression 'I > 2\s(I)'
_cod_data_source_file d3ob01248d2.cif
_cod_data_source_block a_CCDC1
_cod_depositor_comments 'Adding full bibliography for 7159572--7159574.cif.'
_cod_original_cell_volume 1011.0(12)
_cod_database_code 7159574
_shelx_shelxl_version_number 2018/3
_shelx_space_group_comment
;
The symmetry employed for this shelxl refinement is uniquely defined
by the following loop, which should always be used as a source of
symmetry information in preference to the above space-group names.
They are only intended as comments.
;

loop_
_space_group_symop_operation_xyz
'x, y, z'
'-x, -y, -z'

loop_
_atom_site_label
_atom_site_type_symbol
_atom_site_fract_x
_atom_site_fract_y
_atom_site_fract_z
_atom_site_U_iso_or_equiv
_atom_site_adp_type
_atom_site_occupancy
_atom_site_site_symmetry_order
_atom_site_calc_flag
_atom_site_refinement_flags_posn
_atom_site_refinement_flags_adp
_atom_site_refinement_flags_occupancy
_atom_site_disorder_assembly
_atom_site_disorder_group
C24 C 0.2865(3) 1.3681(3) 0.3731(3) 0.0912(8) Uani 1 1 d . . . . .
H24A H 0.337856 1.389993 0.426271 0.137 Uiso 1 1 calc R U . . .
H24B H 0.292673 1.434031 0.277249 0.137 Uiso 1 1 calc R U . . .
H24C H 0.189777 1.374848 0.402806 0.137 Uiso 1 1 calc R U . . .
C23 C 0.3483(2) 1.2187(2) 0.3936(3) 0.0684(6) Uani 1 1 d . . . . .
H23A H 0.446478 1.212005 0.365256 0.082 Uiso 1 1 calc R U . . .
H23B H 0.343565 1.152811 0.490834 0.082 Uiso 1 1 calc R U . . .
C22 C 0.2731(2) 1.1770(2) 0.3134(2) 0.0584(5) Uani 1 1 d . . . . .
H22A H 0.176816 1.176561 0.347251 0.070 Uiso 1 1 calc R U . . .
H22B H 0.270655 1.248039 0.217416 0.070 Uiso 1 1 calc R U . . .
N4 N 0.53297(15) 1.08472(15) 0.14019(15) 0.0477(4) Uani 1 1 d . . . . .
C13 C 0.83011(19) 0.70653(19) 0.05433(19) 0.0497(4) Uani 1 1 d . . . . .
H13A H 0.916188 0.708985 0.007560 0.060 Uiso 1 1 calc R U . . .
N3 N 0.29303(17) 0.91903(17) 0.41211(16) 0.0555(4) Uani 1 1 d . . . . .
C10 C 0.9249(2) 0.9907(2) -0.13504(19) 0.0543(5) Uani 1 1 d . . . . .
H10A H 0.981678 0.917257 -0.149524 0.065 Uiso 1 1 calc R U . . .
C8 C 0.8611(2) 1.2359(2) -0.1873(2) 0.0612(5) Uani 1 1 d . . . . .
H8A H 0.877497 1.327452 -0.237372 0.073 Uiso 1 1 calc R U . . .
C7 C 0.7535(2) 1.2115(2) -0.0909(2) 0.0562(5) Uani 1 1 d . . . . .
H7A H 0.696733 1.284951 -0.076450 0.067 Uiso 1 1 calc R U . . .
O1 O 0.62439(17) 0.64821(14) 0.29738(14) 0.0714(5) Uani 1 1 d . . . . .
C4 C 0.45188(18) 1.00060(18) 0.24349(18) 0.0452(4) Uani 1 1 d . . . . .
C5 C 0.62809(18) 1.01621(17) 0.08945(17) 0.0445(4) Uani 1 1 d . . . . .
N2 N 0.65253(15) 0.86909(14) 0.13035(14) 0.0437(3) Uani 1 1 d . . . . .
C12 C 0.77056(18) 0.83112(18) 0.05386(17) 0.0450(4) Uani 1 1 d . . . . .
N1 N 0.37620(17) 0.80944(16) 0.39562(16) 0.0526(4) Uani 1 1 d . . . . .
C2 C 0.47298(19) 0.85521(18) 0.29393(18) 0.0463(4) Uani 1 1 d . . . . .
C11 C 0.81809(19) 0.96364(19) -0.03609(18) 0.0473(4) Uani 1 1 d . . . . .
C6 C 0.73229(18) 1.07340(18) -0.01568(18) 0.0466(4) Uani 1 1 d . . . . .
C1 C 0.5857(2) 0.77572(18) 0.24659(18) 0.0482(4) Uani 1 1 d . . . . .
C3 C 0.33838(19) 1.03507(19) 0.32159(19) 0.0500(4) Uani 1 1 d . . . . .
C14 C 0.79197(18) 0.56811(18) 0.11075(18) 0.0469(4) Uani 1 1 d . . . . .
C15 C 0.8937(2) 0.4457(2) 0.1738(2) 0.0613(5) Uani 1 1 d . . . . .
H15A H 0.983899 0.452815 0.183446 0.074 Uiso 1 1 calc R U . . .
C16 C 0.8631(2) 0.3140(2) 0.2223(2) 0.0679(6) Uani 1 1 d . . . . .
H16A H 0.931406 0.233019 0.267611 0.081 Uiso 1 1 calc R U . . .
C17 C 0.7326(3) 0.3015(2) 0.2041(2) 0.0657(6) Uani 1 1 d . . . . .
H17A H 0.712407 0.212343 0.236022 0.079 Uiso 1 1 calc R U . . .
C18 C 0.6317(2) 0.4214(2) 0.1385(2) 0.0633(5) Uani 1 1 d . . . . .
H18A H 0.543508 0.413283 0.124510 0.076 Uiso 1 1 calc R U . . .
C19 C 0.6602(2) 0.5539(2) 0.09309(19) 0.0544(5) Uani 1 1 d . . . . .
H19A H 0.590469 0.634290 0.050310 0.065 Uiso 1 1 calc R U . . .
C9 C 0.9463(2) 1.1285(2) -0.2125(2) 0.0582(5) Uani 1 1 d . . . . .
C20 C 1.0588(3) 1.1600(3) -0.3237(3) 0.0800(7) Uani 1 1 d . . . . .
H20B H 1.059888 1.259223 -0.366969 0.120 Uiso 1 1 calc R U . . .
H20C H 1.148544 1.105975 -0.283570 0.120 Uiso 1 1 calc R U . . .
H20D H 1.039615 1.134752 -0.391240 0.120 Uiso 1 1 calc R U . . .
C21 C 0.3505(2) 0.6677(2) 0.4786(2) 0.0643(5) Uani 1 1 d . . . . .
H21B H 0.418039 0.602771 0.454539 0.096 Uiso 1 1 calc R U . . .
H21C H 0.358769 0.640610 0.574397 0.096 Uiso 1 1 calc R U . . .
H21D H 0.257559 0.665663 0.461983 0.096 Uiso 1 1 calc R U . . .

loop_
_atom_site_aniso_label
_atom_site_aniso_U_11
_atom_site_aniso_U_22
_atom_site_aniso_U_33
_atom_site_aniso_U_23
_atom_site_aniso_U_13
_atom_site_aniso_U_12
C24 0.101(2) 0.0608(14) 0.125(2) -0.0558(15) -0.0014(16) -0.0113(13)
C23 0.0680(13) 0.0553(12) 0.0892(16) -0.0401(11) -0.0078(11) -0.0072(10)
C22 0.0582(12) 0.0542(11) 0.0602(11) -0.0307(9) -0.0055(9) 0.0046(9)
N4 0.0509(9) 0.0406(8) 0.0520(9) -0.0229(7) -0.0068(7) -0.0035(6)
C13 0.0484(10) 0.0496(10) 0.0556(10) -0.0293(9) 0.0021(8) -0.0084(8)
N3 0.0585(10) 0.0564(10) 0.0560(9) -0.0323(8) 0.0016(7) -0.0071(8)
C10 0.0560(11) 0.0577(11) 0.0553(11) -0.0306(9) 0.0023(9) -0.0139(9)
C8 0.0671(13) 0.0484(11) 0.0599(12) -0.0149(9) -0.0028(10) -0.0184(9)
C7 0.0604(12) 0.0435(10) 0.0609(12) -0.0202(9) -0.0067(9) -0.0094(8)
O1 0.1030(12) 0.0402(8) 0.0621(8) -0.0244(7) 0.0232(8) -0.0105(7)
C4 0.0488(10) 0.0421(9) 0.0485(9) -0.0248(8) -0.0077(8) -0.0040(7)
C5 0.0486(10) 0.0379(9) 0.0479(9) -0.0205(8) -0.0104(8) -0.0041(7)
N2 0.0488(8) 0.0398(8) 0.0456(8) -0.0226(6) -0.0024(6) -0.0071(6)
C12 0.0476(10) 0.0455(10) 0.0464(9) -0.0248(8) -0.0019(7) -0.0086(7)
N1 0.0627(10) 0.0485(9) 0.0516(9) -0.0281(7) 0.0063(7) -0.0128(7)
C2 0.0534(10) 0.0461(10) 0.0444(9) -0.0248(8) -0.0016(8) -0.0100(8)
C11 0.0504(10) 0.0478(10) 0.0477(10) -0.0238(8) -0.0065(8) -0.0103(8)
C6 0.0496(10) 0.0426(9) 0.0482(10) -0.0205(8) -0.0077(8) -0.0077(7)
C1 0.0618(11) 0.0418(10) 0.0449(9) -0.0235(8) 0.0002(8) -0.0102(8)
C3 0.0514(10) 0.0509(10) 0.0519(10) -0.0286(9) -0.0071(8) -0.0037(8)
C14 0.0498(10) 0.0467(10) 0.0511(10) -0.0310(8) 0.0044(8) -0.0063(8)
C15 0.0506(11) 0.0555(12) 0.0842(14) -0.0408(11) -0.0026(10) -0.0025(9)
C16 0.0697(14) 0.0470(11) 0.0839(15) -0.0335(11) -0.0034(11) 0.0018(9)
C17 0.0876(16) 0.0516(12) 0.0675(13) -0.0339(10) 0.0078(11) -0.0214(11)
C18 0.0682(13) 0.0695(13) 0.0607(12) -0.0308(10) -0.0027(10) -0.0263(11)
C19 0.0539(11) 0.0532(11) 0.0542(11) -0.0239(9) -0.0042(8) -0.0077(8)
C9 0.0584(12) 0.0625(12) 0.0534(11) -0.0233(9) -0.0012(9) -0.0193(9)
C20 0.0774(16) 0.0862(17) 0.0700(14) -0.0284(13) 0.0153(12) -0.0310(13)
C21 0.0788(14) 0.0555(12) 0.0616(12) -0.0286(10) 0.0133(10) -0.0231(10)

loop_
_atom_type_symbol
_atom_type_description
_atom_type_scat_dispersion_real
_atom_type_scat_dispersion_imag
_atom_type_scat_source
C C 0.0033 0.0016 'International Tables Vol C Tables 4.2.6.8 and 6.1.1.4'
H H 0.0000 0.0000 'International Tables Vol C Tables 4.2.6.8 and 6.1.1.4'
N N 0.0061 0.0033 'International Tables Vol C Tables 4.2.6.8 and 6.1.1.4'
O O 0.0106 0.0060 'International Tables Vol C Tables 4.2.6.8 and 6.1.1.4'

loop_
_geom_angle_atom_site_label_1
_geom_angle_atom_site_label_2
_geom_angle_atom_site_label_3
_geom_angle
_geom_angle_site_symmetry_1
_geom_angle_site_symmetry_3
_geom_angle_publ_flag
C23 C24 H24A 109.5 . . ?
C23 C24 H24B 109.5 . . ?
H24A C24 H24B 109.5 . . ?
C23 C24 H24C 109.5 . . ?
H24A C24 H24C 109.5 . . ?
H24B C24 H24C 109.5 . . ?
C22 C23 C24 112.48(19) . . ?
C22 C23 H23A 109.1 . . ?
C24 C23 H23A 109.1 . . ?
C22 C23 H23B 109.1 . . ?
C24 C23 H23B 109.1 . . ?
H23A C23 H23B 107.8 . . ?
C3 C22 C23 114.02(16) . . ?
C3 C22 H22A 108.7 . . ?
C23 C22 H22A 108.7 . . ?
C3 C22 H22B 108.7 . . ?
C23 C22 H22B 108.7 . . ?
H22A C22 H22B 107.6 . . ?
C5 N4 C4 113.72(15) . . ?
C12 C13 C14 135.37(18) . . ?
C12 C13 H13A 112.3 . . ?
C14 C13 H13A 112.3 . . ?
C3 N3 N1 106.69(16) . . ?
C11 C10 C9 119.45(19) . . ?
C11 C10 H10A 120.3 . . ?
C9 C10 H10A 120.3 . . ?
C7 C8 C9 122.27(18) . . ?
C7 C8 H8A 118.9 . . ?
C9 C8 H8A 118.9 . . ?
C8 C7 C6 117.87(19) . . ?
C8 C7 H7A 121.1 . . ?
C6 C7 H7A 121.1 . . ?
C2 C4 N4 123.89(16) . . ?
C2 C4 C3 105.29(16) . . ?
N4 C4 C3 130.80(16) . . ?
N4 C5 N2 126.04(16) . . ?
N4 C5 C6 126.79(16) . . ?
N2 C5 C6 107.13(14) . . ?
C1 N2 C5 122.35(14) . . ?
C1 N2 C12 126.84(15) . . ?
C5 N2 C12 109.77(14) . . ?
C13 C12 N2 131.40(17) . . ?
C13 C12 C11 123.56(17) . . ?
N2 C12 C11 105.02(14) . . ?
N3 N1 C2 110.94(15) . . ?
N3 N1 C21 119.80(16) . . ?
C2 N1 C21 129.22(16) . . ?
N1 C2 C4 106.98(15) . . ?
N1 C2 C1 129.84(16) . . ?
C4 C2 C1 123.05(17) . . ?
C6 C11 C10 120.25(17) . . ?
C6 C11 C12 109.56(17) . . ?
C10 C11 C12 130.11(17) . . ?
C11 C6 C7 121.03(18) . . ?
C11 C6 C5 108.51(16) . . ?
C7 C6 C5 130.46(17) . . ?
O1 C1 N2 122.62(17) . . ?
O1 C1 C2 127.51(17) . . ?
N2 C1 C2 109.84(16) . . ?
N3 C3 C4 110.09(16) . . ?
N3 C3 C22 121.53(18) . . ?
C4 C3 C22 128.38(18) . . ?
C19 C14 C15 118.05(18) . . ?
C19 C14 C13 122.27(16) . . ?
C15 C14 C13 119.43(17) . . ?
C16 C15 C14 120.9(2) . . ?
C16 C15 H15A 119.5 . . ?
C14 C15 H15A 119.5 . . ?
C17 C16 C15 120.4(2) . . ?
C17 C16 H16A 119.8 . . ?
C15 C16 H16A 119.8 . . ?
C16 C17 C18 119.5(2) . . ?
C16 C17 H17A 120.2 . . ?
C18 C17 H17A 120.2 . . ?
C17 C18 C19 120.5(2) . . ?
C17 C18 H18A 119.7 . . ?
C19 C18 H18A 119.7 . . ?
C18 C19 C14 120.53(18) . . ?
C18 C19 H19A 119.7 . . ?
C14 C19 H19A 119.7 . . ?
C10 C9 C8 119.09(19) . . ?
C10 C9 C20 119.9(2) . . ?
C8 C9 C20 121.0(2) . . ?
C9 C20 H20B 109.5 . . ?
C9 C20 H20C 109.5 . . ?
H20B C20 H20C 109.5 . . ?
C9 C20 H20D 109.5 . . ?
H20B C20 H20D 109.5 . . ?
H20C C20 H20D 109.5 . . ?
N1 C21 H21B 109.5 . . ?
N1 C21 H21C 109.5 . . ?
H21B C21 H21C 109.5 . . ?
N1 C21 H21D 109.5 . . ?
H21B C21 H21D 109.5 . . ?
H21C C21 H21D 109.5 . . ?

loop_
_geom_bond_atom_site_label_1
_geom_bond_atom_site_label_2
_geom_bond_distance
_geom_bond_site_symmetry_2
_geom_bond_publ_flag
C24 C23 1.517(3) . ?
C24 H24A 0.9600 . ?
C24 H24B 0.9600 . ?
C24 H24C 0.9600 . ?
C23 C22 1.499(3) . ?
C23 H23A 0.9700 . ?
C23 H23B 0.9700 . ?
C22 C3 1.495(3) . ?
C22 H22A 0.9700 . ?
C22 H22B 0.9700 . ?
N4 C5 1.293(2) . ?
N4 C4 1.379(2) . ?
C13 C12 1.346(3) . ?
C13 C14 1.464(3) . ?
C13 H13A 0.9300 . ?
N3 C3 1.328(3) . ?
N3 N1 1.355(2) . ?
C10 C11 1.386(3) . ?
C10 C9 1.391(3) . ?
C10 H10A 0.9300 . ?
C8 C7 1.375(3) . ?
C8 C9 1.392(3) . ?
C8 H8A 0.9300 . ?
C7 C6 1.391(3) . ?
C7 H7A 0.9300 . ?
O1 C1 1.211(2) . ?
C4 C2 1.385(3) . ?
C4 C3 1.408(3) . ?
C5 N2 1.417(2) . ?
C5 C6 1.447(3) . ?
N2 C1 1.407(2) . ?
N2 C12 1.440(2) . ?
C12 C11 1.466(3) . ?
N1 C2 1.353(2) . ?
N1 C21 1.446(3) . ?
C2 C1 1.439(3) . ?
C11 C6 1.387(3) . ?
C14 C19 1.387(3) . ?
C14 C15 1.388(3) . ?
C15 C16 1.375(3) . ?
C15 H15A 0.9300 . ?
C16 C17 1.369(3) . ?
C16 H16A 0.9300 . ?
C17 C18 1.373(3) . ?
C17 H17A 0.9300 . ?
C18 C19 1.380(3) . ?
C18 H18A 0.9300 . ?
C19 H19A 0.9300 . ?
C9 C20 1.507(3) . ?
C20 H20B 0.9600 . ?
C20 H20C 0.9600 . ?
C20 H20D 0.9600 . ?
C21 H21B 0.9600 . ?
C21 H21C 0.9600 . ?
C21 H21D 0.9600 . ?

loop_
_geom_torsion_atom_site_label_1
_geom_torsion_atom_site_label_2
_geom_torsion_atom_site_label_3
_geom_torsion_atom_site_label_4
_geom_torsion
_geom_torsion_site_symmetry_1
_geom_torsion_site_symmetry_2
_geom_torsion_site_symmetry_3
_geom_torsion_site_symmetry_4
_geom_torsion_publ_flag
C24 C23 C22 C3 175.2(2) . . . . ?
C9 C8 C7 C6 1.0(3) . . . . ?
C5 N4 C4 C2 2.9(2) . . . . ?
C5 N4 C4 C3 -178.94(17) . . . . ?
C4 N4 C5 N2 0.3(2) . . . . ?
C4 N4 C5 C6 -177.44(15) . . . . ?
N4 C5 N2 C1 -8.8(3) . . . . ?
C6 C5 N2 C1 169.28(14) . . . . ?
N4 C5 N2 C12 -177.85(15) . . . . ?
C6 C5 N2 C12 0.23(17) . . . . ?
C14 C13 C12 N2 11.7(3) . . . . ?
C14 C13 C12 C11 -166.51(19) . . . . ?
C1 N2 C12 C13 13.5(3) . . . . ?
C5 N2 C12 C13 -178.09(18) . . . . ?
C1 N2 C12 C11 -168.06(15) . . . . ?
C5 N2 C12 C11 0.38(17) . . . . ?
C3 N3 N1 C2 -0.8(2) . . . . ?
C3 N3 N1 C21 -178.61(16) . . . . ?
N3 N1 C2 C4 0.5(2) . . . . ?
C21 N1 C2 C4 178.00(18) . . . . ?
N3 N1 C2 C1 176.54(17) . . . . ?
C21 N1 C2 C1 -6.0(3) . . . . ?
N4 C4 C2 N1 178.60(15) . . . . ?
C3 C4 C2 N1 0.02(19) . . . . ?
N4 C4 C2 C1 2.2(3) . . . . ?
C3 C4 C2 C1 -176.35(16) . . . . ?
C9 C10 C11 C6 0.8(3) . . . . ?
C9 C10 C11 C12 177.17(17) . . . . ?
C13 C12 C11 C6 177.74(16) . . . . ?
N2 C12 C11 C6 -0.88(18) . . . . ?
C13 C12 C11 C10 1.0(3) . . . . ?
N2 C12 C11 C10 -177.57(17) . . . . ?
C10 C11 C6 C7 -1.7(3) . . . . ?
C12 C11 C6 C7 -178.76(15) . . . . ?
C10 C11 C6 C5 178.11(15) . . . . ?
C12 C11 C6 C5 1.04(19) . . . . ?
C8 C7 C6 C11 0.8(3) . . . . ?
C8 C7 C6 C5 -178.95(18) . . . . ?
N4 C5 C6 C11 177.27(16) . . . . ?
N2 C5 C6 C11 -0.79(18) . . . . ?
N4 C5 C6 C7 -3.0(3) . . . . ?
N2 C5 C6 C7 178.99(17) . . . . ?
C5 N2 C1 O1 -165.73(17) . . . . ?
C12 N2 C1 O1 1.4(3) . . . . ?
C5 N2 C1 C2 12.3(2) . . . . ?
C12 N2 C1 C2 179.37(14) . . . . ?
N1 C2 C1 O1 -7.0(3) . . . . ?
C4 C2 C1 O1 168.49(19) . . . . ?
N1 C2 C1 N2 175.13(17) . . . . ?
C4 C2 C1 N2 -9.4(2) . . . . ?
N1 N3 C3 C4 0.8(2) . . . . ?
N1 N3 C3 C22 -178.17(16) . . . . ?
C2 C4 C3 N3 -0.5(2) . . . . ?
N4 C4 C3 N3 -178.98(17) . . . . ?
C2 C4 C3 C22 178.37(17) . . . . ?
N4 C4 C3 C22 -0.1(3) . . . . ?
C23 C22 C3 N3 95.6(2) . . . . ?
C23 C22 C3 C4 -83.2(3) . . . . ?
C12 C13 C14 C19 48.1(3) . . . . ?
C12 C13 C14 C15 -137.7(2) . . . . ?
C19 C14 C15 C16 -2.5(3) . . . . ?
C13 C14 C15 C16 -177.00(19) . . . . ?
C14 C15 C16 C17 2.6(3) . . . . ?
C15 C16 C17 C18 -0.7(3) . . . . ?
C16 C17 C18 C19 -1.2(3) . . . . ?
C17 C18 C19 C14 1.2(3) . . . . ?
C15 C14 C19 C18 0.6(3) . . . . ?
C13 C14 C19 C18 174.93(17) . . . . ?
C11 C10 C9 C8 0.9(3) . . . . ?
C11 C10 C9 C20 -177.91(18) . . . . ?
C7 C8 C9 C10 -1.9(3) . . . . ?
C7 C8 C9 C20 177.0(2) . . . . ?
